data_1562110
loop_
_publ_author_name
'Nedumkandathil, Reji'
'Benson, Daryn E.'
'Grins, Jekabs'
'Spektor, Kristina'
'H\"aussermann, Ulrich'

_publ_section_title
;
 The 3R polymorph of CaSi2
;
_journal_name_full 'Journal of Solid State Chemistry'
_journal_page_first 18
_journal_page_last 24
_journal_paper_doi 10.1016/j.jssc.2014.10.033
_journal_volume 222
_journal_year 2015
_chemical_formula_moiety 'Ca Si2'
_chemical_formula_structural 'Ca Si2'
_chemical_formula_sum 'Ca Si2'
_chemical_formula_weight 96.25
_chemical_name_systematic
; 
Calcium Silicide
;
_space_group_IT_number 166
_space_group_name_Hall '-R 3 2"'
_space_group_name_H-M_alt 'R -3 m :H'
_symmetry_cell_setting trigonal
_symmetry_space_group_name_Hall '-R 3 2"'
_symmetry_space_group_name_H-M 'R -3 m :H'
_cell_angle_alpha 90.00000
_cell_angle_beta 90.00000
_cell_angle_gamma 120.00000
_cell_formula_units_Z 3
_cell_length_a 3.82844(13)
_cell_length_b 3.82843(13)
_cell_length_c 15.89661(71)
_cell_volume 201.780(13)
_computing_publication_material FULLPROF,JANA2006
_computing_structure_refinement FULLPROF
_diffrn_ambient_temperature 298
_diffrn_radiation_type X-ray
_diffrn_radiation_wavelength 0.207059
_diffrn_source
;'Petra III synchrotron radiation source,
  High Resolution Powder Diffraction Beamline P02.1, Undulator U23'
;
_exptl_absorpt_coefficient_mu 0.0
_exptl_crystal_density_diffrn 2.376
_exptl_crystal_density_method 'not measured'
_pd_char_colour 'dark gray metallic'
_pd_instr_location
;  PETRA III facility
   DESY Photon Science
   Notkestr. 85
   D-22607 HAMBURG
   Germany
;
_pd_meas_2theta_range_inc 0.004528
_pd_meas_2theta_range_max 9.23757
_pd_meas_2theta_range_min 1.53168
_pd_meas_number_of_points 1704
_pd_meas_scan_method cont
_pd_prep_pressure 3000
_pd_prep_temperature 400
_pd_proc_2theta_range_inc 0.004528
_pd_proc_2theta_range_max 9.2403
_pd_proc_2theta_range_min 1.5344
_pd_proc_ls_background_function "'Linear interpolation between 41 points'"
_pd_proc_ls_pref_orient_corr ' 'March-Dollase model"'
_pd_proc_ls_profile_function
; 7
 (Thompson-Cox-Hastings pseudo-Voigt function convoluted with 
 axial divergence asymmetry function: J. Appl. Cryst. 
 (1994). 27, 892)
;
_pd_proc_ls_prof_R_factor 5.1959
_pd_proc_ls_prof_wR_expected 12.7343
_pd_proc_ls_prof_wR_factor 7.8185
_pd_proc_wavelength 0.207059
_pd_spec_mounting ' 'capillary''
_pd_spec_mount_mode transmission
_pd_spec_shape cylinder
_pd_spec_size_equat 0.5
_refine_ls_number_parameters 59
_refine_ls_number_reflns 24
_refine_ls_number_restraints 0
_refine_ls_R_I_factor 4.6937
_cod_data_source_file JSSC-2015-222-18.cif
_cod_data_source_block CaSi2_3R
_cod_depositor_comments
;
The following automatic conversions were performed:

data item '_diffrn_ambient_temperature' value '298K' was changed to
'298' -- the value should be numeric and without a unit designator.

data item '_symmetry_cell_setting' value 'Trigonal' was changed to
'trigonal' in accordance with the built-in table derived from the CIF
Core dictionary named 'cif_core.dic' version 2.4.5 last updated on
2014-11-21.

Automatic conversion script
Id: cif_fix_values 8369 2020-08-20 11:38:08Z andrius 
;
_cod_original_sg_symbol_H-M 'R -3 m'
_cod_original_formula_sum 'Ca1 Si2'
_cod_database_code 1562110
_pd_proc_ls_prof_cr_factor 12.2333
_pd_proc_ls_prof_cwr_factor 13.3190
_pd_proc_ls_prof_cwr_expected 21.6932
_pd_proc_ls_prof_chi2 0.3770
_pd_proc_ls_prof_echi2 0.4555

loop_
_symmetry_equiv_pos_as_xyz
x,y,z
-y,x-y,z
-x+y,-x,z
-y,-x,z
-x+y,y,z
x,x-y,z
-x,-y,-z
y,-x+y,-z
x-y,x,-z
y,x,-z
x-y,-y,-z
-x,-x+y,-z
x+2/3,y+1/3,z+1/3
-y+2/3,x-y+1/3,z+1/3
-x+y+2/3,-x+1/3,z+1/3
-y+2/3,-x+1/3,z+1/3
-x+y+2/3,y+1/3,z+1/3
x+2/3,x-y+1/3,z+1/3
-x+2/3,-y+1/3,-z+1/3
y+2/3,-x+y+1/3,-z+1/3
x-y+2/3,x+1/3,-z+1/3
y+2/3,x+1/3,-z+1/3
x-y+2/3,-y+1/3,-z+1/3
-x+2/3,-x+y+1/3,-z+1/3
x+1/3,y+2/3,z+2/3
-y+1/3,x-y+2/3,z+2/3
-x+y+1/3,-x+2/3,z+2/3
-y+1/3,-x+2/3,z+2/3
-x+y+1/3,y+2/3,z+2/3
x+1/3,x-y+2/3,z+2/3
-x+1/3,-y+2/3,-z+2/3
y+1/3,-x+y+2/3,-z+2/3
x-y+1/3,x+2/3,-z+2/3
y+1/3,x+2/3,-z+2/3
x-y+1/3,-y+2/3,-z+2/3
-x+1/3,-x+y+2/3,-z+2/3

loop_
_atom_site_label
_atom_site_fract_x
_atom_site_fract_y
_atom_site_fract_z
_atom_site_U_iso_or_equiv
_atom_site_occupancy
_atom_site_adp_type
_atom_site_type_symbol
Ca 0.00000 0.00000 0.00000 1.529(16) 0.083 Biso Ca
Si 0.00000 0.00000 0.197239(16) 1.470(16) 0.167 Biso Si

loop_
_atom_type_symbol
_atom_type_scat_Cromer_Mann_a1
_atom_type_scat_Cromer_Mann_b1
_atom_type_scat_Cromer_Mann_a2
_atom_type_scat_Cromer_Mann_b2
_atom_type_scat_Cromer_Mann_a3
_atom_type_scat_Cromer_Mann_b3
_atom_type_scat_Cromer_Mann_a4
_atom_type_scat_Cromer_Mann_b4
_atom_type_scat_Cromer_Mann_c
_atom_type_scat_dispersion_real
_atom_type_scat_dispersion_imag
_atom_type_scat_source
ca 8.62660 10.44210 7.38730 0.65990 1.58990 85.74840 1.02110 178.43700 1.37510 0.13700 0.19300 International_Tables_for_Crystallography_Vol.C(1991)_Tables_6.1.1.4_and_6.1.1.5
si 6.29150 2.43860 3.03530 32.33370 1.98910 0.67850 1.54100 81.69370 1.14070 0.04200 0.04300 International_Tables_for_Crystallography_Vol.C(1991)_Tables_6.1.1.4_and_6.1.1.5

loop_
_geom_angle_atom_site_label_1
_geom_angle_atom_site_label_2
_geom_angle_atom_site_label_3
_geom_angle_site_symmetry_1
_geom_angle_site_symmetry_2
_geom_angle_site_symmetry_3
_geom_angle
Ca Ca Ca 1_445 . 1_455 60
Ca Ca Ca 1_445 . 1_545 60
Ca Ca Ca 1_445 . 1_565 120
Ca Ca Ca 1_445 . 1_655 120
Ca Ca Ca 1_445 . 1_665 180.0(5)
Ca Ca Si 1_445 . . 90
Ca Ca Si 1_445 . 25_444 51.766(3)
Ca Ca Si 1_445 . 25_544 90
Ca Ca Si 1_445 . 25_554 128.234(3)
Ca Ca Si 1_445 . 4_555 90
Ca Ca Si 1_445 . 16_445 51.766(3)
Ca Ca Si 1_445 . 16_455 90
Ca Ca Si 1_445 . 16_555 128.234(3)
Ca Ca Ca 1_455 . 1_545 120
Ca Ca Ca 1_455 . 1_565 60
Ca Ca Ca 1_455 . 1_655 180.0(5)
Ca Ca Ca 1_455 . 1_665 120
Ca Ca Si 1_455 . . 90
Ca Ca Si 1_455 . 25_444 51.766(3)
Ca Ca Si 1_455 . 25_544 128.234(3)
Ca Ca Si 1_455 . 25_554 90
Ca Ca Si 1_455 . 4_555 90
Ca Ca Si 1_455 . 16_445 90
Ca Ca Si 1_455 . 16_455 51.766(3)
Ca Ca Si 1_455 . 16_555 128.234(3)
Ca Ca Ca 1_545 . 1_565 180.0(5)
Ca Ca Ca 1_545 . 1_655 60
Ca Ca Ca 1_545 . 1_665 120
Ca Ca Si 1_545 . . 90
Ca Ca Si 1_545 . 25_444 90
Ca Ca Si 1_545 . 25_544 51.766(3)
Ca Ca Si 1_545 . 25_554 128.234(3)
Ca Ca Si 1_545 . 4_555 90
Ca Ca Si 1_545 . 16_445 51.766(3)
Ca Ca Si 1_545 . 16_455 128.234(3)
Ca Ca Si 1_545 . 16_555 90
Ca Ca Ca 1_565 . 1_655 120
Ca Ca Ca 1_565 . 1_665 60
Ca Ca Si 1_565 . . 90
Ca Ca Si 1_565 . 25_444 90
Ca Ca Si 1_565 . 25_544 128.234(3)
Ca Ca Si 1_565 . 25_554 51.766(3)
Ca Ca Si 1_565 . 4_555 90
Ca Ca Si 1_565 . 16_445 128.234(3)
Ca Ca Si 1_565 . 16_455 51.766(3)
Ca Ca Si 1_565 . 16_555 90
Ca Ca Ca 1_655 . 1_665 60
Ca Ca Si 1_655 . . 90
Ca Ca Si 1_655 . 25_444 128.234(3)
Ca Ca Si 1_655 . 25_544 51.766(3)
Ca Ca Si 1_655 . 25_554 90
Ca Ca Si 1_655 . 4_555 90
Ca Ca Si 1_655 . 16_445 90
Ca Ca Si 1_655 . 16_455 128.234(3)
Ca Ca Si 1_655 . 16_555 51.766(3)
Ca Ca Si 1_665 . . 90
Ca Ca Si 1_665 . 25_444 128.234(3)
Ca Ca Si 1_665 . 25_544 90
Ca Ca Si 1_665 . 25_554 51.766(3)
Ca Ca Si 1_665 . 4_555 90
Ca Ca Si 1_665 . 16_445 128.234(3)
Ca Ca Si 1_665 . 16_455 90
Ca Ca Si 1_665 . 16_555 51.766(3)
Si Ca Si . . 25_444 134.388(3)
Si Ca Si . . 25_544 134.388(3)
Si Ca Si . . 25_554 134.388(3)
Si Ca Si . . 4_555 180.0(5)
Si Ca Si . . 16_445 45.612(3)
Si Ca Si . . 16_455 45.612(3)
Si Ca Si . . 16_555 45.612(3)
Si Ca Si 25_444 . 25_544 76.469(4)
Si Ca Si 25_444 . 25_554 76.469(4)
Si Ca Si 25_444 . 4_555 45.612(3)
Si Ca Si 25_444 . 16_445 103.531(4)
Si Ca Si 25_444 . 16_455 103.531(4)
Si Ca Si 25_444 . 16_555 180.0(5)
Si Ca Si 25_544 . 25_554 76.469(4)
Si Ca Si 25_544 . 4_555 45.612(3)
Si Ca Si 25_544 . 16_445 103.531(4)
Si Ca Si 25_544 . 16_455 180.0(5)
Si Ca Si 25_544 . 16_555 103.531(4)
Si Ca Si 25_554 . 4_555 45.612(3)
Si Ca Si 25_554 . 16_445 180.0(5)
Si Ca Si 25_554 . 16_455 103.531(4)
Si Ca Si 25_554 . 16_555 103.531(4)
Si Ca Si 4_555 . 16_445 134.388(3)
Si Ca Si 4_555 . 16_455 134.388(3)
Si Ca Si 4_555 . 16_555 134.388(3)
Si Ca Si 16_445 . 16_455 76.469(4)
Si Ca Si 16_445 . 16_555 76.469(4)
Si Ca Si 16_455 . 16_555 76.469(4)
Ca Si Ca . . 13_445 134.388(3)
Ca Si Ca . . 13_455 134.388(3)
Ca Si Ca . . 13_555 134.388(3)
Ca Si Si . . 16_445 66.261(8)
Ca Si Si . . 16_455 66.261(8)
Ca Si Si . . 16_555 66.261(8)
Ca Si Ca 13_445 . 13_455 76.469(5)
Ca Si Ca 13_445 . 13_555 76.469(5)
Ca Si Si 13_445 . 16_445 68.127(6)
Ca Si Si 13_445 . 16_455 127.494(5)
Ca Si Si 13_445 . 16_555 127.494(5)
Ca Si Ca 13_455 . 13_555 76.469(5)
Ca Si Si 13_455 . 16_445 127.494(5)
Ca Si Si 13_455 . 16_455 68.127(6)
Ca Si Si 13_455 . 16_555 127.494(5)
Ca Si Si 13_555 . 16_445 127.494(5)
Ca Si Si 13_555 . 16_455 127.494(5)
Ca Si Si 13_555 . 16_555 68.127(6)
Si Si Si 16_445 . 16_455 104.886(8)
Si Si Si 16_445 . 16_555 104.886(8)
Si Si Si 16_455 . 16_555 104.886(8)

loop_
_geom_bond_atom_site_label_1
_geom_bond_atom_site_label_2
_geom_bond_site_symmetry_1
_geom_bond_site_symmetry_2
_geom_bond_distance
Ca Ca . 1_445 3.8285
Ca Ca . 1_455 3.8285
Ca Ca . 1_545 3.8285
Ca Ca . 1_565 3.8285
Ca Ca . 1_655 3.8285
Ca Ca . 1_665 3.8285
Ca Si . . 3.1357(3)
Ca Si . 25_444 3.09309(18)
Ca Si . 25_544 3.09309(18)
Ca Si . 25_554 3.09309(18)
Ca Si . 4_555 3.1357(3)
Ca Si . 16_445 3.09309(18)
Ca Si . 16_455 3.09309(18)
Ca Si . 16_555 3.09309(18)
Si Si . 16_445 2.41470(14)
Si Si . 16_455 2.41470(14)
Si Si . 16_555 2.41470(14)
